data_4088944
loop_
_publ_author_name
'Luo, Wenlong'
'Li, Antai'
'Liu, Shaofeng'
'Ye, Hongqi'
'Li, Zhibo'

_publ_section_title
;
 2-Benzimidazol-6-pyrazol-pyridine Chromium(III) Trichlorides: Synthesis,
 Characterization, and Application for Ethylene Oligomerization and
 Polymerization
;
_journal_issue 17
_journal_name_full Organometallics
_journal_page_first 3045
_journal_paper_doi 10.1021/acs.organomet.6b00573
_journal_volume 35
_journal_year 2016
_chemical_formula_moiety 'C17 H15 Cl3 Cr N5, 2(C3 H7 N O)'
_chemical_formula_sum 'C23 H29 Cl3 Cr N7 O2'
_chemical_formula_weight 593.88
_space_group_crystal_system monoclinic
_space_group_IT_number 14
_space_group_name_Hall '-P 2ybc'
_space_group_name_H-M_alt 'P 1 21/c 1'
_atom_sites_solution_hydrogens geom
_audit_creation_date 2015-12-16
_audit_creation_method
;
Olex2 1.2
(compiled 2015.09.30 svn.r3233 for OlexSys, GUI svn.r5103)
;
_cell_angle_alpha 90
_cell_angle_beta 101.636(5)
_cell_angle_gamma 90
_cell_formula_units_Z 4
_cell_length_a 8.127(3)
_cell_length_b 19.795(6)
_cell_length_c 17.268(5)
_cell_measurement_reflns_used 9306
_cell_measurement_temperature 173.1500
_cell_measurement_theta_max 27.4808
_cell_measurement_theta_min 1.2040
_cell_volume 2720.9(15)
_computing_cell_refinement 'CrystalClear (Rigaku Inc., 2007)'
_computing_data_collection 'CrystalClear (Rigaku Inc., 2007)'
_computing_data_reduction 'CrystalClear (Rigaku Inc., 2007)'
_computing_molecular_graphics 'Olex2 (Dolomanov et al., 2009)'
_computing_publication_material 'CIFTAB (Sheldrick, 2013)'
_computing_structure_refinement 'SHELXL (Sheldrick, 2015)'
_computing_structure_solution
;
'SHELXT (Sheldrick, 2014)'
;
_diffrn_ambient_temperature 173.1500
_diffrn_detector_area_resol_mean 28.5714
_diffrn_measured_fraction_theta_full 0.999
_diffrn_measured_fraction_theta_max 0.999
_diffrn_measurement_details
;
scan:
	Number of images: 360
	           Slice: -110.0000 - 70.0000
	     Image width: 0.5000
	        Exp time: 9.0000
	   Rotation axis: Omega
	           Omega: 0.0000
	             Chi: 45.0000
	             Phi: 270.0000
	             XTD: 44.9962
	          2theta: -20.2132
scan:
	Number of images: 300
	           Slice: -80.0000 - 70.0000
	     Image width: 0.5000
	        Exp time: 9.0000
	   Rotation axis: Omega
	           Omega: 0.0000
	             Chi: 45.0000
	             Phi: 180.0000
	             XTD: 44.9962
	          2theta: -20.2132
;
_diffrn_measurement_device
;
Saturn724+ (2x2 bin mode)
;
_diffrn_measurement_device_details
;
AFC10: Fixed Chi 2 circle
;
_diffrn_measurement_device_type 'MM007-HF CCD(Saturn 724+)'
_diffrn_measurement_method '\w scans at fixed \c = 45\%'
_diffrn_orient_matrix_type d*Trek
_diffrn_orient_matrix_UB_11 -0.0848
_diffrn_orient_matrix_UB_12 0.0720
_diffrn_orient_matrix_UB_13 -0.0584
_diffrn_orient_matrix_UB_21 0.0087
_diffrn_orient_matrix_UB_22 0.0371
_diffrn_orient_matrix_UB_23 0.0331
_diffrn_orient_matrix_UB_31 0.0335
_diffrn_orient_matrix_UB_32 0.0279
_diffrn_orient_matrix_UB_33 -0.0400
_diffrn_radiation_detector CCD
_diffrn_radiation_monochromator Confocal
_diffrn_radiation_type MoK\a
_diffrn_radiation_wavelength 0.71073
_diffrn_reflns_av_R_equivalents 0.0794
_diffrn_reflns_av_unetI/netI 0.0672
_diffrn_reflns_Laue_measured_fraction_full 0.999
_diffrn_reflns_Laue_measured_fraction_max 0.999
_diffrn_reflns_limit_h_max 10
_diffrn_reflns_limit_h_min -10
_diffrn_reflns_limit_k_max 25
_diffrn_reflns_limit_k_min -25
_diffrn_reflns_limit_l_max 22
_diffrn_reflns_limit_l_min -14
_diffrn_reflns_number 20363
_diffrn_reflns_point_group_measured_fraction_full 0.999
_diffrn_reflns_point_group_measured_fraction_max 0.999
_diffrn_reflns_theta_full 26.000
_diffrn_reflns_theta_max 27.498
_diffrn_reflns_theta_min 1.584
_diffrn_source 'Rotating Anode'
_diffrn_source_current 24.0000
_diffrn_source_power 1.2000
_diffrn_source_voltage 50.0000
_exptl_absorpt_coefficient_mu 0.750
_exptl_absorpt_correction_T_max 1.0000
_exptl_absorpt_correction_T_min 0.6033
_exptl_absorpt_correction_type multi-scan
_exptl_absorpt_process_details 'CrystalClear (Rigaku Inc., 2007)'
_exptl_crystal_colour green
_exptl_crystal_colour_primary green
_exptl_crystal_density_diffrn 1.450
_exptl_crystal_description rod
_exptl_crystal_F_000 1228
_exptl_crystal_size_max 0.274
_exptl_crystal_size_mid 0.081
_exptl_crystal_size_min 0.065
_refine_diff_density_max 0.398
_refine_diff_density_min -0.641
_refine_diff_density_rms 0.082
_refine_ls_extinction_method none
_refine_ls_goodness_of_fit_ref 1.131
_refine_ls_hydrogen_treatment constr
_refine_ls_matrix_type full
_refine_ls_number_parameters 331
_refine_ls_number_reflns 6255
_refine_ls_number_restraints 0
_refine_ls_restrained_S_all 1.131
_refine_ls_R_factor_all 0.0759
_refine_ls_R_factor_gt 0.0639
_refine_ls_shift/su_max 0.000
_refine_ls_shift/su_mean 0.000
_refine_ls_structure_factor_coef Fsqd
_refine_ls_weighting_details 'w=1/[\s^2^(Fo^2^)+(0.0465P)^2^+2.5433P] where P=(Fo^2^+2Fc^2^)/3'
_refine_ls_weighting_scheme calc
_refine_ls_wR_factor_gt 0.1430
_refine_ls_wR_factor_ref 0.1500
_reflns_Friedel_coverage 0.000
_reflns_number_gt 5436
_reflns_number_total 6255
_reflns_threshold_expression 'I > 2\s(I)'
_cod_data_source_file om6b00573_si_002.cif
_cod_data_source_block mx4378
_cod_original_cell_volume 2721.0(14)
_cod_database_code 4088944
_shelx_space_group_comment
;
The symmetry employed for this shelxl refinement is uniquely defined
by the following loop, which should always be used as a source of
symmetry information in preference to the above space-group names.
They are only intended as comments.
;
_diffrn_number_total 6450
_olex2_refinement_description
;
1. Fixed Uiso
 At 1.2 times of:
  All C(H) groups, All N(H) groups
 At 1.5 times of:
  All C(H,H,H) groups
2.a Aromatic/amide H refined with riding coordinates:
 N4(H4), C2(H2), C7(H7), C8(H8), C9(H9), C13(H13), C14(H14), C15(H15),
 C16(H16), C20(H20), C23(H23)
2.b Idealised Me refined as rotating group:
 C4(H4A,H4B,H4C), C5(H5A,H5B,H5C), C18(H18A,H18B,H18C), C19(H19A,H19B,H19C),
 C21(H21A,H21B,H21C), C22(H22A,H22B,H22C)
;
_shelx_shelxl_version_number 2014/7
_olex2_submission_special_instructions 'No special instructions were received'

loop_
_space_group_symop_operation_xyz
'x, y, z'
'-x, y+1/2, -z+1/2'
'-x, -y, -z'
'x, -y-1/2, z-1/2'

loop_
_atom_site_label
_atom_site_type_symbol
_atom_site_fract_x
_atom_site_fract_y
_atom_site_fract_z
_atom_site_U_iso_or_equiv
_atom_site_adp_type
_atom_site_occupancy
_atom_site_site_symmetry_order
_atom_site_calc_flag
_atom_site_refinement_flags_posn
Cr1 Cr 0.13739(6) 0.39498(3) 0.33007(3) 0.02484(14) Uani 1 1 d .
Cl1 Cl 0.04466(9) 0.50280(4) 0.35691(5) 0.03125(19) Uani 1 1 d .
Cl2 Cl -0.12976(10) 0.35989(4) 0.27296(4) 0.0339(2) Uani 1 1 d .
Cl3 Cl 0.25322(10) 0.29119(4) 0.30922(5) 0.0351(2) Uani 1 1 d .
N1 N 0.2326(3) 0.43650(15) 0.23676(14) 0.0285(6) Uani 1 1 d .
N2 N 0.3963(3) 0.45978(14) 0.25916(15) 0.0282(6) Uani 1 1 d .
N3 N 0.3732(3) 0.42409(13) 0.38146(14) 0.0257(5) Uani 1 1 d .
N4 N 0.3009(3) 0.36108(14) 0.56784(15) 0.0305(6) Uani 1 1 d .
H4 H 0.3847 0.3658 0.6067 0.037 Uiso 1 1 calc R
N5 N 0.1469(3) 0.36739(14) 0.44597(14) 0.0269(5) Uani 1 1 d .
C1 C 0.1849(4) 0.45207(19) 0.16056(18) 0.0344(7) Uani 1 1 d .
C2 C 0.3153(4) 0.48537(19) 0.13352(19) 0.0348(7) Uani 1 1 d .
H2 H 0.3120 0.5011 0.0825 0.042 Uiso 1 1 calc R
C3 C 0.4476(4) 0.49042(17) 0.19603(19) 0.0317(7) Uani 1 1 d .
C4 C 0.0153(5) 0.4339(2) 0.1143(2) 0.0499(10) Uani 1 1 d .
H4A H 0.0011 0.3858 0.1149 0.075 Uiso 1 1 calc GR
H4B H 0.0048 0.4491 0.0608 0.075 Uiso 1 1 calc GR
H4C H -0.0693 0.4552 0.1376 0.075 Uiso 1 1 calc GR
C5 C 0.6154(4) 0.5217(2) 0.1980(2) 0.0416(9) Uani 1 1 d .
H5A H 0.6324 0.5581 0.2356 0.062 Uiso 1 1 calc GR
H5B H 0.6203 0.5389 0.1465 0.062 Uiso 1 1 calc GR
H5C H 0.7016 0.4884 0.2133 0.062 Uiso 1 1 calc GR
C6 C 0.4750(4) 0.45150(16) 0.33877(18) 0.0270(6) Uani 1 1 d .
C7 C 0.6397(4) 0.46739(17) 0.37197(18) 0.0297(7) Uani 1 1 d .
H7 H 0.7106 0.4862 0.3418 0.036 Uiso 1 1 calc R
C8 C 0.6955(4) 0.45429(17) 0.45181(19) 0.0318(7) Uani 1 1 d .
H8 H 0.8057 0.4648 0.4756 0.038 Uiso 1 1 calc R
C9 C 0.5893(4) 0.42561(17) 0.49707(18) 0.0297(7) Uani 1 1 d .
H9 H 0.6264 0.4166 0.5506 0.036 Uiso 1 1 calc R
C10 C 0.4275(4) 0.41131(16) 0.45910(17) 0.0276(6) Uani 1 1 d .
C11 C 0.2947(4) 0.38056(16) 0.49253(17) 0.0268(6) Uani 1 1 d .
C12 C 0.1477(4) 0.33209(17) 0.57105(18) 0.0301(7) Uani 1 1 d .
C13 C 0.0878(5) 0.30133(19) 0.63229(19) 0.0403(8) Uani 1 1 d .
H13 H 0.1520 0.2993 0.6833 0.048 Uiso 1 1 calc R
C14 C -0.0709(5) 0.2740(2) 0.6138(2) 0.0422(9) Uani 1 1 d .
H14 H -0.1147 0.2526 0.6532 0.051 Uiso 1 1 calc R
C15 C -0.1681(5) 0.27773(19) 0.5372(2) 0.0406(8) Uani 1 1 d .
H15 H -0.2750 0.2588 0.5270 0.049 Uiso 1 1 calc R
C16 C -0.1101(4) 0.30864(17) 0.47620(19) 0.0324(7) Uani 1 1 d .
H16 H -0.1759 0.3114 0.4256 0.039 Uiso 1 1 calc R
C17 C 0.0515(4) 0.33554(16) 0.49406(17) 0.0272(6) Uani 1 1 d .
O1 O 0.3982(5) 0.59271(18) 0.00796(19) 0.0748(11) Uani 1 1 d .
N6 N 0.5338(4) 0.66353(16) -0.06090(16) 0.0371(7) Uani 1 1 d .
C18 C 0.6654(6) 0.6806(3) 0.0056(2) 0.0708(15) Uani 1 1 d .
H18A H 0.7724 0.6774 -0.0097 0.106 Uiso 1 1 calc GR
H18B H 0.6623 0.6500 0.0483 0.106 Uiso 1 1 calc GR
H18C H 0.6491 0.7260 0.0223 0.106 Uiso 1 1 calc GR
C19 C 0.5388(5) 0.6937(2) -0.1368(2) 0.0460(9) Uani 1 1 d .
H19A H 0.5232 0.7417 -0.1339 0.069 Uiso 1 1 calc GR
H19B H 0.4509 0.6749 -0.1765 0.069 Uiso 1 1 calc GR
H19C H 0.6456 0.6846 -0.1503 0.069 Uiso 1 1 calc GR
C20 C 0.4137(5) 0.6203(2) -0.0528(2) 0.0448(9) Uani 1 1 d .
H20 H 0.3338 0.6103 -0.0980 0.054 Uiso 1 1 calc R
O2 O 0.5703(4) 0.37826(15) 0.68466(15) 0.0515(7) Uani 1 1 d .
N7 N 0.7516(4) 0.34349(16) 0.79393(17) 0.0381(7) Uani 1 1 d .
C21 C 0.9218(6) 0.3440(3) 0.8402(3) 0.0743(15) Uani 1 1 d .
H21A H 0.9210 0.3605 0.8925 0.111 Uiso 1 1 calc GR
H21B H 0.9905 0.3729 0.8153 0.111 Uiso 1 1 calc GR
H21C H 0.9664 0.2989 0.8436 0.111 Uiso 1 1 calc GR
C22 C 0.6267(5) 0.3045(2) 0.8238(3) 0.0579(12) Uani 1 1 d .
H22A H 0.6550 0.2574 0.8240 0.087 Uiso 1 1 calc GR
H22B H 0.5183 0.3116 0.7905 0.087 Uiso 1 1 calc GR
H22C H 0.6241 0.3188 0.8767 0.087 Uiso 1 1 calc GR
C23 C 0.7117(5) 0.3762(2) 0.7267(2) 0.0396(8) Uani 1 1 d .
H23 H 0.7968 0.3998 0.7096 0.048 Uiso 1 1 calc R

loop_
_atom_site_aniso_label
_atom_site_aniso_U_11
_atom_site_aniso_U_22
_atom_site_aniso_U_33
_atom_site_aniso_U_23
_atom_site_aniso_U_13
_atom_site_aniso_U_12
Cr1 0.0193(3) 0.0311(3) 0.0242(2) 0.0001(2) 0.00446(18) -0.00206(19)
Cl1 0.0217(4) 0.0335(4) 0.0388(4) -0.0014(3) 0.0065(3) -0.0015(3)
Cl2 0.0240(4) 0.0427(5) 0.0336(4) -0.0035(3) 0.0024(3) -0.0079(3)
Cl3 0.0357(4) 0.0360(5) 0.0345(4) -0.0045(3) 0.0086(3) 0.0032(3)
N1 0.0192(12) 0.0387(16) 0.0275(12) 0.0028(12) 0.0049(9) -0.0033(11)
N2 0.0189(12) 0.0359(15) 0.0310(12) 0.0025(11) 0.0081(10) -0.0016(11)
N3 0.0204(12) 0.0296(14) 0.0271(12) 0.0007(11) 0.0044(9) 0.0014(10)
N4 0.0296(14) 0.0345(15) 0.0260(12) 0.0040(11) 0.0024(10) 0.0017(12)
N5 0.0231(13) 0.0303(14) 0.0276(12) -0.0010(11) 0.0063(10) -0.0006(11)
C1 0.0299(17) 0.043(2) 0.0297(15) 0.0053(15) 0.0049(13) -0.0008(15)
C2 0.0332(18) 0.043(2) 0.0300(15) 0.0073(15) 0.0109(13) 0.0011(15)
C3 0.0263(16) 0.0358(18) 0.0356(16) 0.0055(14) 0.0122(13) 0.0012(14)
C4 0.038(2) 0.077(3) 0.0327(17) 0.0108(19) 0.0012(15) -0.009(2)
C5 0.0331(19) 0.050(2) 0.0442(19) 0.0096(17) 0.0144(15) -0.0043(16)
C6 0.0206(14) 0.0293(16) 0.0324(15) 0.0006(13) 0.0087(11) 0.0012(12)
C7 0.0208(15) 0.0331(17) 0.0356(15) -0.0031(14) 0.0064(12) 0.0001(13)
C8 0.0182(15) 0.0376(19) 0.0385(16) -0.0047(15) 0.0028(12) -0.0003(13)
C9 0.0254(16) 0.0321(17) 0.0303(15) -0.0032(13) 0.0023(12) 0.0024(13)
C10 0.0230(15) 0.0296(16) 0.0291(14) -0.0011(13) 0.0027(11) 0.0039(13)
C11 0.0284(16) 0.0283(16) 0.0235(13) -0.0014(12) 0.0049(11) 0.0007(13)
C12 0.0321(17) 0.0311(17) 0.0281(14) 0.0028(13) 0.0083(12) 0.0020(13)
C13 0.045(2) 0.048(2) 0.0286(16) 0.0090(16) 0.0089(14) 0.0073(17)
C14 0.048(2) 0.042(2) 0.0425(19) 0.0115(17) 0.0219(16) 0.0022(17)
C15 0.038(2) 0.039(2) 0.048(2) 0.0061(17) 0.0183(16) -0.0045(16)
C16 0.0309(17) 0.0311(17) 0.0360(16) 0.0008(14) 0.0090(13) -0.0032(14)
C17 0.0284(16) 0.0271(16) 0.0281(14) 0.0005(12) 0.0103(12) 0.0026(13)
O1 0.091(3) 0.078(2) 0.0597(19) 0.0174(17) 0.0256(18) -0.030(2)
N6 0.0345(16) 0.0423(17) 0.0347(14) -0.0002(13) 0.0073(12) -0.0044(13)
C18 0.068(3) 0.097(4) 0.040(2) 0.010(2) -0.007(2) -0.032(3)
C19 0.049(2) 0.052(2) 0.0360(18) 0.0044(17) 0.0062(16) -0.0118(19)
C20 0.044(2) 0.047(2) 0.046(2) -0.0011(18) 0.0163(16) -0.0088(18)
O2 0.0438(16) 0.0644(19) 0.0388(13) 0.0005(13) -0.0098(11) 0.0067(14)
N7 0.0309(15) 0.0431(18) 0.0374(15) 0.0030(13) 0.0004(12) 0.0033(13)
C21 0.041(3) 0.089(4) 0.079(3) 0.005(3) -0.022(2) 0.003(3)
C22 0.052(3) 0.068(3) 0.058(2) 0.024(2) 0.021(2) 0.007(2)
C23 0.038(2) 0.044(2) 0.0375(17) 0.0021(16) 0.0084(15) -0.0008(16)

loop_
_atom_type_symbol
_atom_type_description
_atom_type_scat_dispersion_real
_atom_type_scat_dispersion_imag
_atom_type_scat_source
C C 0.0033 0.0016 'International Tables Vol C Tables 4.2.6.8 and 6.1.1.4'
H H 0.0000 0.0000 'International Tables Vol C Tables 4.2.6.8 and 6.1.1.4'
Cl Cl 0.1484 0.1585 'International Tables Vol C Tables 4.2.6.8 and 6.1.1.4'
Cr Cr 0.3209 0.6236 'International Tables Vol C Tables 4.2.6.8 and 6.1.1.4'
N N 0.0061 0.0033 'International Tables Vol C Tables 4.2.6.8 and 6.1.1.4'
O O 0.0106 0.0060 'International Tables Vol C Tables 4.2.6.8 and 6.1.1.4'

loop_
_geom_angle_atom_site_label_1
_geom_angle_atom_site_label_2
_geom_angle_atom_site_label_3
_geom_angle
Cl2 Cr1 Cl1 92.66(4)
Cl2 Cr1 Cl3 92.49(4)
Cl3 Cr1 Cl1 174.84(4)
N1 Cr1 Cl1 88.75(8)
N1 Cr1 Cl2 104.61(8)
N1 Cr1 Cl3 90.21(8)
N3 Cr1 Cl1 88.16(8)
N3 Cr1 Cl2 178.86(8)
N3 Cr1 Cl3 86.68(8)
N3 Cr1 N1 76.19(10)
N3 Cr1 N5 78.64(10)
N5 Cr1 Cl1 89.99(8)
N5 Cr1 Cl2 100.56(8)
N5 Cr1 Cl3 88.80(8)
N5 Cr1 N1 154.83(10)
N2 N1 Cr1 113.51(18)
C1 N1 Cr1 140.7(2)
C1 N1 N2 105.7(2)
N1 N2 C6 117.1(2)
C3 N2 N1 110.5(2)
C3 N2 C6 132.3(3)
C6 N3 Cr1 120.8(2)
C6 N3 C10 120.8(3)
C10 N3 Cr1 118.2(2)
C11 N4 H4 126.3
C11 N4 C12 107.4(3)
C12 N4 H4 126.3
C11 N5 Cr1 112.8(2)
C11 N5 C17 105.7(2)
C17 N5 Cr1 141.3(2)
N1 C1 C2 110.4(3)
N1 C1 C4 121.8(3)
C2 C1 C4 127.8(3)
C1 C2 H2 126.3
C3 C2 C1 107.4(3)
C3 C2 H2 126.3
N2 C3 C5 125.7(3)
C2 C3 N2 106.0(3)
C2 C3 C5 128.3(3)
C1 C4 H4A 109.5
C1 C4 H4B 109.5
C1 C4 H4C 109.5
H4A C4 H4B 109.5
H4A C4 H4C 109.5
H4B C4 H4C 109.5
C3 C5 H5A 109.5
C3 C5 H5B 109.5
C3 C5 H5C 109.5
H5A C5 H5B 109.5
H5A C5 H5C 109.5
H5B C5 H5C 109.5
N3 C6 N2 112.3(3)
N3 C6 C7 121.5(3)
C7 C6 N2 126.3(3)
C6 C7 H7 121.1
C6 C7 C8 117.7(3)
C8 C7 H7 121.1
C7 C8 H8 119.4
C7 C8 C9 121.1(3)
C9 C8 H8 119.4
C8 C9 H9 121.4
C10 C9 C8 117.2(3)
C10 C9 H9 121.4
N3 C10 C9 121.7(3)
N3 C10 C11 110.6(3)
C9 C10 C11 127.7(3)
N4 C11 C10 128.0(3)
N5 C11 N4 112.4(3)
N5 C11 C10 119.6(3)
N4 C12 C13 132.0(3)
N4 C12 C17 106.0(3)
C13 C12 C17 121.9(3)
C12 C13 H13 121.6
C14 C13 C12 116.8(3)
C14 C13 H13 121.6
C13 C14 H14 119.3
C13 C14 C15 121.5(3)
C15 C14 H14 119.3
C14 C15 H15 119.0
C16 C15 C14 122.0(3)
C16 C15 H15 119.0
C15 C16 H16 121.5
C15 C16 C17 116.9(3)
C17 C16 H16 121.5
N5 C17 C12 108.4(3)
C16 C17 N5 130.8(3)
C16 C17 C12 120.8(3)
C18 N6 C19 118.1(3)
C20 N6 C18 120.7(3)
C20 N6 C19 121.1(3)
N6 C18 H18A 109.5
N6 C18 H18B 109.5
N6 C18 H18C 109.5
H18A C18 H18B 109.5
H18A C18 H18C 109.5
H18B C18 H18C 109.5
N6 C19 H19A 109.5
N6 C19 H19B 109.5
N6 C19 H19C 109.5
H19A C19 H19B 109.5
H19A C19 H19C 109.5
H19B C19 H19C 109.5
O1 C20 N6 126.1(4)
O1 C20 H20 116.9
N6 C20 H20 116.9
C22 N7 C21 117.7(4)
C23 N7 C21 121.5(4)
C23 N7 C22 120.8(3)
N7 C21 H21A 109.5
N7 C21 H21B 109.5
N7 C21 H21C 109.5
H21A C21 H21B 109.5
H21A C21 H21C 109.5
H21B C21 H21C 109.5
N7 C22 H22A 109.5
N7 C22 H22B 109.5
N7 C22 H22C 109.5
H22A C22 H22B 109.5
H22A C22 H22C 109.5
H22B C22 H22C 109.5
O2 C23 N7 125.0(4)
O2 C23 H23 117.5
N7 C23 H23 117.5

loop_
_geom_bond_atom_site_label_1
_geom_bond_atom_site_label_2
_geom_bond_distance
Cr1 Cl1 2.3407(11)
Cr1 Cl2 2.3034(10)
Cr1 Cl3 2.3182(11)
Cr1 N1 2.091(3)
Cr1 N3 2.026(3)
Cr1 N5 2.061(3)
N1 N2 1.387(3)
N1 C1 1.331(4)
N2 C3 1.383(4)
N2 C6 1.404(4)
N3 C6 1.330(4)
N3 C10 1.348(4)
N4 H4 0.8600
N4 C11 1.347(4)
N4 C12 1.382(4)
N5 C11 1.329(4)
N5 C17 1.396(4)
C1 C2 1.405(4)
C1 C4 1.491(5)
C2 H2 0.9300
C2 C3 1.365(5)
C3 C5 1.493(5)
C4 H4A 0.9600
C4 H4B 0.9600
C4 H4C 0.9600
C5 H5A 0.9600
C5 H5B 0.9600
C5 H5C 0.9600
C6 C7 1.382(4)
C7 H7 0.9300
C7 C8 1.386(4)
C8 H8 0.9300
C8 C9 1.397(4)
C9 H9 0.9300
C9 C10 1.375(4)
C10 C11 1.456(4)
C12 C13 1.391(4)
C12 C17 1.401(4)
C13 H13 0.9300
C13 C14 1.375(5)
C14 H14 0.9300
C14 C15 1.400(5)
C15 H15 0.9300
C15 C16 1.380(4)
C16 H16 0.9300
C16 C17 1.393(4)
O1 C20 1.212(4)
N6 C18 1.442(5)
N6 C19 1.449(4)
N6 C20 1.326(5)
C18 H18A 0.9600
C18 H18B 0.9600
C18 H18C 0.9600
C19 H19A 0.9600
C19 H19B 0.9600
C19 H19C 0.9600
C20 H20 0.9300
O2 C23 1.230(4)
N7 C21 1.451(5)
N7 C22 1.450(5)
N7 C23 1.311(4)
C21 H21A 0.9600
C21 H21B 0.9600
C21 H21C 0.9600
C22 H22A 0.9600
C22 H22B 0.9600
C22 H22C 0.9600
C23 H23 0.9300

loop_
_geom_hbond_atom_site_label_D
_geom_hbond_atom_site_label_H
_geom_hbond_atom_site_label_A
_geom_hbond_distance_DH
_geom_hbond_distance_HA
_geom_hbond_distance_DA
_geom_hbond_angle_DHA
N4 H4 O2 0.86 1.82 2.683(4) 176.2

loop_
_geom_torsion_atom_site_label_1
_geom_torsion_atom_site_label_2
_geom_torsion_atom_site_label_3
_geom_torsion_atom_site_label_4
_geom_torsion
Cr1 N1 N2 C3 -176.1(2)
Cr1 N1 N2 C6 1.1(3)
Cr1 N1 C1 C2 175.1(3)
Cr1 N1 C1 C4 -5.8(6)
Cr1 N3 C6 N2 2.9(4)
Cr1 N3 C6 C7 -175.6(2)
Cr1 N3 C10 C9 175.8(2)
Cr1 N3 C10 C11 -3.0(3)
Cr1 N5 C11 N4 -178.7(2)
Cr1 N5 C11 C10 -0.1(4)
Cr1 N5 C17 C12 177.3(3)
Cr1 N5 C17 C16 -1.6(6)
N1 N2 C3 C2 -0.8(4)
N1 N2 C3 C5 179.6(3)
N1 N2 C6 N3 -2.5(4)
N1 N2 C6 C7 175.9(3)
N1 C1 C2 C3 -0.2(4)
N2 N1 C1 C2 -0.3(4)
N2 N1 C1 C4 178.9(3)
N2 C6 C7 C8 -178.8(3)
N3 C6 C7 C8 -0.5(5)
N3 C10 C11 N4 -179.6(3)
N3 C10 C11 N5 2.0(4)
N4 C12 C13 C14 -176.5(4)
N4 C12 C17 N5 -0.9(4)
N4 C12 C17 C16 178.2(3)
C1 N1 N2 C3 0.6(4)
C1 N1 N2 C6 177.9(3)
C1 C2 C3 N2 0.6(4)
C1 C2 C3 C5 -179.8(4)
C3 N2 C6 N3 174.0(3)
C3 N2 C6 C7 -7.6(6)
C4 C1 C2 C3 -179.3(4)
C6 N2 C3 C2 -177.5(3)
C6 N2 C3 C5 2.9(6)
C6 N3 C10 C9 -0.4(5)
C6 N3 C10 C11 -179.2(3)
C6 C7 C8 C9 0.4(5)
C7 C8 C9 C10 -0.3(5)
C8 C9 C10 N3 0.2(5)
C8 C9 C10 C11 178.9(3)
C9 C10 C11 N4 1.6(6)
C9 C10 C11 N5 -176.8(3)
C10 N3 C6 N2 179.0(3)
C10 N3 C6 C7 0.5(5)
C11 N4 C12 C13 177.1(4)
C11 N4 C12 C17 0.0(4)
C11 N5 C17 C12 1.4(3)
C11 N5 C17 C16 -177.5(3)
C12 N4 C11 N5 1.0(4)
C12 N4 C11 C10 -177.5(3)
C12 C13 C14 C15 -0.7(6)
C13 C12 C17 N5 -178.3(3)
C13 C12 C17 C16 0.7(5)
C13 C14 C15 C16 0.2(6)
C14 C15 C16 C17 0.8(5)
C15 C16 C17 N5 177.6(3)
C15 C16 C17 C12 -1.2(5)
C17 N5 C11 N4 -1.5(4)
C17 N5 C11 C10 177.2(3)
C17 C12 C13 C14 0.2(5)
C18 N6 C20 O1 1.6(7)
C19 N6 C20 O1 -179.7(4)
C21 N7 C23 O2 -179.7(4)
C22 N7 C23 O2 1.2(6)
